data_7717466
loop_
_publ_author_name
'Gobbilla, Sai Kumar'
'Bano, Kulsum'
'Biswal, Priyabrata'
'Dey, Soumyadip'
'Kumar, Ravi'
'Sau, Abhijit'
'Chandrasekhar, Vadapalli'
'Kanti Panda, Tarun'

_publ_section_title
;
 Indium-Catalyzed Hydrosilylation of Nitroarenes to Aromatic Amines
;
_journal_name_full 'Dalton Transactions'
_journal_paper_doi 10.1039/D4DT02861A
_journal_year 2024
_chemical_formula_moiety 'C23 H24 Cl3 In N2 O'
_chemical_formula_sum 'C23 H24 Cl3 In N2 O'
_chemical_formula_weight 565.61
_space_group_crystal_system triclinic
_space_group_IT_number 2
_space_group_name_Hall '-P 1'
_space_group_name_H-M_alt 'P -1'
_atom_sites_solution_hydrogens geom
_audit_creation_method SHELXL-2018/3
_audit_update_record
;
2024-07-28 deposited with the CCDC.	2024-11-11 downloaded from the CCDC.
;
_cell_angle_alpha 80.3650(10)
_cell_angle_beta 87.6050(10)
_cell_angle_gamma 82.2660(10)
_cell_formula_units_Z 4
_cell_length_a 8.8110(3)
_cell_length_b 14.1384(5)
_cell_length_c 19.8289(6)
_cell_measurement_reflns_used 48585
_cell_measurement_temperature 273(2)
_cell_measurement_theta_max 27.110
_cell_measurement_theta_min 2.084
_cell_volume 2412.69(14)
_computing_cell_refinement
'CrysAlisPro, Agilent Technologies,Version 1.171.35.19 (release 27-10-2011CrysAlis171 .NET)(compiled Oct 27'
_computing_data_collection
'CrysAlisPro, Agilent Technologies,Version 1.171.35.19 (release 27-10-2011CrysAlis171 .NET)(compiled Oct 27'
_computing_data_reduction
'CrysAlisPro, Agilent Technologies,Version 1.171.35.19 (release 27-10-2011CrysAlis171 .NET)(compiled Oct 27'
_computing_molecular_graphics 'ORTEP 3.0 & Olex 2.1'
_computing_publication_material WinGX
_computing_structure_refinement 'SHELXL-2018/3 (Sheldrick, 2018)'
_computing_structure_solution 'SHELXT 2014/5 (Sheldrick, 2014)'
_diffrn_ambient_temperature 273(2)
_diffrn_measured_fraction_theta_full 0.999
_diffrn_measured_fraction_theta_max 0.998
_diffrn_measurement_device_type Bruker
_diffrn_radiation_type MoK\a
_diffrn_radiation_wavelength 0.71073
_diffrn_reflns_av_R_equivalents 0.0439
_diffrn_reflns_av_unetI/netI 0.0390
_diffrn_reflns_Laue_measured_fraction_full 0.999
_diffrn_reflns_Laue_measured_fraction_max 0.998
_diffrn_reflns_limit_h_max 10
_diffrn_reflns_limit_h_min -11
_diffrn_reflns_limit_k_max 17
_diffrn_reflns_limit_k_min -18
_diffrn_reflns_limit_l_max 25
_diffrn_reflns_limit_l_min -25
_diffrn_reflns_number 48585
_diffrn_reflns_point_group_measured_fraction_full 0.999
_diffrn_reflns_point_group_measured_fraction_max 0.998
_diffrn_reflns_theta_full 25.242
_diffrn_reflns_theta_max 27.110
_diffrn_reflns_theta_min 2.084
_diffrn_source 'Bruker (Mo) X-ray Source'
_exptl_absorpt_coefficient_mu 1.329
_exptl_absorpt_correction_T_max 1.00000
_exptl_absorpt_correction_T_min 0.76387
_exptl_absorpt_correction_type multi-scan
_exptl_crystal_colour colorless
_exptl_crystal_density_diffrn 1.557
_exptl_crystal_description needle
_exptl_crystal_F_000 1136
_exptl_crystal_size_max 0.26
_exptl_crystal_size_mid 0.21
_exptl_crystal_size_min 0.19
_refine_diff_density_max 0.644
_refine_diff_density_min -0.526
_refine_diff_density_rms 0.062
_refine_ls_extinction_method none
_refine_ls_goodness_of_fit_ref 1.020
_refine_ls_hydrogen_treatment constr
_refine_ls_matrix_type full
_refine_ls_number_parameters 541
_refine_ls_number_reflns 10647
_refine_ls_number_restraints 0
_refine_ls_restrained_S_all 1.020
_refine_ls_R_factor_all 0.0757
_refine_ls_R_factor_gt 0.0374
_refine_ls_shift/su_max 0.002
_refine_ls_shift/su_mean 0.000
_refine_ls_structure_factor_coef Fsqd
_refine_ls_weighting_details 'w=1/[\s^2^(Fo^2^)+(0.0381P)^2^+0.9279P] where P=(Fo^2^+2Fc^2^)/3'
_refine_ls_weighting_scheme calc
_refine_ls_wR_factor_gt 0.0837
_refine_ls_wR_factor_ref 0.0968
_reflns_Friedel_coverage 0.000
_reflns_number_gt 6628
_reflns_number_total 10647
_reflns_threshold_expression 'I > 2\s(I)'
_cod_data_source_file d4dt02861a2.cif
_cod_data_source_block shelx
_cod_database_code 7717466
_shelx_shelxl_version_number 2018/3
_shelx_space_group_comment
;
The symmetry employed for this shelxl refinement is uniquely defined
by the following loop, which should always be used as a source of
symmetry information in preference to the above space-group names.
They are only intended as comments.
;

loop_
_space_group_symop_operation_xyz
'x, y, z'
'-x, -y, -z'

loop_
_atom_site_label
_atom_site_type_symbol
_atom_site_fract_x
_atom_site_fract_y
_atom_site_fract_z
_atom_site_U_iso_or_equiv
_atom_site_adp_type
_atom_site_occupancy
_atom_site_site_symmetry_order
_atom_site_calc_flag
_atom_site_refinement_flags_posn
_atom_site_refinement_flags_adp
_atom_site_refinement_flags_occupancy
_atom_site_disorder_assembly
_atom_site_disorder_group
In1 In 0.55083(3) 0.12399(2) 0.68047(2) 0.04744(8) Uani 1 1 d . . . . .
In2 In 0.05274(3) 0.62707(2) 0.67535(2) 0.04827(9) Uani 1 1 d . . . . .
Cl1 Cl 0.56822(12) 0.29180(7) 0.68961(5) 0.0693(3) Uani 1 1 d . . . . .
Cl2 Cl 0.35500(11) 0.08120(8) 0.76358(5) 0.0727(3) Uani 1 1 d . . . . .
Cl3 Cl 0.40570(12) 0.15913(9) 0.57627(5) 0.0789(3) Uani 1 1 d . . . . .
Cl4 Cl 0.09100(13) 0.79361(7) 0.68080(6) 0.0748(3) Uani 1 1 d . . . . .
Cl5 Cl -0.14203(11) 0.60992(8) 0.76317(5) 0.0730(3) Uani 1 1 d . . . . .
Cl6 Cl -0.09532(12) 0.65736(10) 0.57231(5) 0.0870(4) Uani 1 1 d . . . . .
N1 N 0.7758(3) 0.11191(18) 0.61785(13) 0.0454(7) Uani 1 1 d . . . . .
N2 N 0.7500(3) 0.05997(18) 0.75572(13) 0.0444(6) Uani 1 1 d . . . . .
N3 N 0.2746(3) 0.60732(19) 0.60959(13) 0.0458(7) Uani 1 1 d . . . . .
N4 N 0.2574(3) 0.57454(18) 0.74783(12) 0.0437(6) Uani 1 1 d . . . . .
O2 O 0.0628(3) 0.46110(18) 0.67198(13) 0.0670(7) Uani 1 1 d . . . . .
O1 O 0.5844(4) -0.04063(19) 0.66433(14) 0.0777(8) Uani 1 1 d . . . . .
C1 C 0.7898(4) 0.1370(2) 0.55045(17) 0.0540(9) Uani 1 1 d . . . . .
H1 H 0.702428 0.162188 0.525420 0.065 Uiso 1 1 calc R U . . .
C2 C 0.9287(5) 0.1271(3) 0.51638(18) 0.0600(10) Uani 1 1 d . . . . .
H2 H 0.934550 0.144365 0.469068 0.072 Uiso 1 1 calc R U . . .
C3 C 1.0571(5) 0.0919(3) 0.5525(2) 0.0625(10) Uani 1 1 d . . . . .
H3 H 1.152390 0.085941 0.530508 0.075 Uiso 1 1 calc R U . . .
C4 C 1.0444(4) 0.0649(3) 0.62269(18) 0.0563(9) Uani 1 1 d . . . . .
H4 H 1.130841 0.039819 0.648385 0.068 Uiso 1 1 calc R U . . .
C5 C 0.9032(4) 0.0756(2) 0.65373(16) 0.0439(8) Uani 1 1 d . . . . .
C6 C 0.8809(4) 0.0478(2) 0.72773(16) 0.0486(8) Uani 1 1 d . . . . .
H6 H 0.964873 0.020717 0.754558 0.058 Uiso 1 1 calc R U . . .
C7 C 0.7256(4) 0.0271(2) 0.83024(15) 0.0492(8) Uani 1 1 d . . . . .
H7 H 0.638412 -0.009933 0.834331 0.059 Uiso 1 1 calc R U . . .
C8 C 0.6776(4) 0.1122(3) 0.86668(16) 0.0519(9) Uani 1 1 d . . . . .
C9 C 0.5778(5) 0.1009(3) 0.92272(18) 0.0717(11) Uani 1 1 d . . . . .
H9 H 0.534912 0.043647 0.934400 0.086 Uiso 1 1 calc R U . . .
C10 C 0.5420(6) 0.1735(4) 0.9609(2) 0.0936(16) Uani 1 1 d . . . . .
H10 H 0.476297 0.164420 0.998733 0.112 Uiso 1 1 calc R U . . .
C11 C 0.6019(6) 0.2592(4) 0.9442(2) 0.0853(14) Uani 1 1 d . . . . .
H11 H 0.577770 0.307910 0.970612 0.102 Uiso 1 1 calc R U . . .
C12 C 0.6965(6) 0.2722(3) 0.8887(2) 0.0831(13) Uani 1 1 d . . . . .
H12 H 0.735524 0.330707 0.876402 0.100 Uiso 1 1 calc R U . . .
C13 C 0.7361(5) 0.1984(3) 0.84986(19) 0.0671(11) Uani 1 1 d . . . . .
H13 H 0.802442 0.207860 0.812339 0.080 Uiso 1 1 calc R U . . .
C14 C 0.8587(4) -0.0411(3) 0.86422(16) 0.0542(9) Uani 1 1 d . . . . .
C15 C 0.9691(5) -0.0099(3) 0.8991(2) 0.0910(15) Uani 1 1 d . . . . .
H15 H 0.962983 0.055321 0.902501 0.109 Uiso 1 1 calc R U . . .
C16 C 1.0887(6) -0.0741(5) 0.9292(3) 0.116(2) Uani 1 1 d . . . . .
H16 H 1.163050 -0.051848 0.952224 0.139 Uiso 1 1 calc R U . . .
C17 C 1.0982(7) -0.1700(5) 0.9252(2) 0.1047(19) Uani 1 1 d . . . . .
H17 H 1.177876 -0.213601 0.946069 0.126 Uiso 1 1 calc R U . . .
C18 C 0.9923(7) -0.2008(3) 0.8912(3) 0.0995(17) Uani 1 1 d . . . . .
H18 H 0.999755 -0.266180 0.887992 0.119 Uiso 1 1 calc R U . . .
C19 C 0.8713(5) -0.1378(3) 0.8605(2) 0.0741(12) Uani 1 1 d . . . . .
H19 H 0.798402 -0.161145 0.837341 0.089 Uiso 1 1 calc R U . . .
C20 C 0.5593(11) -0.1183(4) 0.7092(3) 0.210(5) Uani 1 1 d . . . . .
H20A H 0.472102 -0.100994 0.738224 0.252 Uiso 1 1 calc R U . . .
H20B H 0.647778 -0.138287 0.738090 0.252 Uiso 1 1 calc R U . . .
C21 C 0.5305(7) -0.1975(4) 0.6781(2) 0.1027(17) Uani 1 1 d . . . . .
H21A H 0.433003 -0.218749 0.693823 0.123 Uiso 1 1 calc R U . . .
H21B H 0.610993 -0.251536 0.688180 0.123 Uiso 1 1 calc R U . . .
C22 C 0.5282(8) -0.1596(4) 0.6067(2) 0.133(3) Uani 1 1 d . . . . .
H22A H 0.424209 -0.139219 0.591174 0.160 Uiso 1 1 calc R U . . .
H22B H 0.577948 -0.206989 0.580023 0.160 Uiso 1 1 calc R U . . .
C23 C 0.6137(9) -0.0774(4) 0.6021(3) 0.161(3) Uani 1 1 d . . . . .
H23A H 0.722363 -0.097607 0.596216 0.193 Uiso 1 1 calc R U . . .
H23B H 0.579760 -0.028255 0.563545 0.193 Uiso 1 1 calc R U . . .
C24 C 0.4052(4) 0.5817(2) 0.64446(16) 0.0441(8) Uani 1 1 d . . . . .
C25 C 0.3885(4) 0.5665(2) 0.71940(16) 0.0475(8) Uani 1 1 d . . . . .
H25 H 0.475260 0.550678 0.746178 0.057 Uiso 1 1 calc R U . . .
C26 C 0.2386(4) 0.5648(2) 0.82338(16) 0.0488(8) Uani 1 1 d . . . . .
H26 H 0.149735 0.611158 0.832078 0.059 Uiso 1 1 calc R U . . .
C27 C 0.1981(4) 0.4658(2) 0.85355(16) 0.0511(9) Uani 1 1 d . . . . .
C28 C 0.2687(5) 0.3823(3) 0.83256(19) 0.0659(11) Uani 1 1 d . . . . .
H28 H 0.342481 0.386028 0.797612 0.079 Uiso 1 1 calc R U . . .
C29 C 0.2305(5) 0.2927(3) 0.8633(2) 0.0800(13) Uani 1 1 d . . . . .
H29 H 0.277649 0.236717 0.848405 0.096 Uiso 1 1 calc R U . . .
C30 C 0.1241(6) 0.2866(4) 0.9151(3) 0.0915(15) Uani 1 1 d . . . . .
H30 H 0.099605 0.226518 0.935959 0.110 Uiso 1 1 calc R U . . .
C31 C 0.0530(6) 0.3691(4) 0.9364(2) 0.0918(15) Uani 1 1 d . . . . .
H31 H -0.020165 0.365157 0.971610 0.110 Uiso 1 1 calc R U . . .
C32 C 0.0906(5) 0.4578(3) 0.90541(19) 0.0713(11) Uani 1 1 d . . . . .
H32 H 0.041916 0.513545 0.920049 0.086 Uiso 1 1 calc R U . . .
C33 C 0.3744(4) 0.5944(3) 0.85633(16) 0.0515(9) Uani 1 1 d . . . . .
C34 C 0.3935(5) 0.6909(3) 0.84746(18) 0.0643(10) Uani 1 1 d . . . . .
H34 H 0.323192 0.736437 0.821916 0.077 Uiso 1 1 calc R U . . .
C35 C 0.5155(5) 0.7210(3) 0.8759(2) 0.0778(13) Uani 1 1 d . . . . .
H35 H 0.525996 0.786513 0.869765 0.093 Uiso 1 1 calc R U . . .
C36 C 0.6209(5) 0.6551(4) 0.9131(2) 0.0826(13) Uani 1 1 d . . . . .
H36 H 0.703439 0.675378 0.931952 0.099 Uiso 1 1 calc R U . . .
C37 C 0.6037(5) 0.5595(4) 0.9223(2) 0.0858(13) Uani 1 1 d . . . . .
H37 H 0.675183 0.514356 0.947547 0.103 Uiso 1 1 calc R U . . .
C38 C 0.4803(5) 0.5285(3) 0.8945(2) 0.0697(11) Uani 1 1 d . . . . .
H38 H 0.469376 0.463030 0.901645 0.084 Uiso 1 1 calc R U . . .
C39 C 0.5456(4) 0.5767(3) 0.61246(18) 0.0541(9) Uani 1 1 d . . . . .
H39 H 0.634341 0.558890 0.637819 0.065 Uiso 1 1 calc R U . . .
C40 C 0.5542(4) 0.5982(3) 0.54198(18) 0.0582(10) Uani 1 1 d . . . . .
H40 H 0.648657 0.595243 0.519158 0.070 Uiso 1 1 calc R U . . .
C41 C 0.4214(5) 0.6241(2) 0.50633(18) 0.0559(9) Uani 1 1 d . . . . .
H41 H 0.424299 0.639281 0.458854 0.067 Uiso 1 1 calc R U . . .
C42 C 0.2837(4) 0.6273(2) 0.54162(17) 0.0532(9) Uani 1 1 d . . . . .
H42 H 0.193592 0.644139 0.517135 0.064 Uiso 1 1 calc R U . . .
C43 C -0.0336(5) 0.3987(3) 0.7133(2) 0.0779(12) Uani 1 1 d . . . . .
H43A H -0.141005 0.421969 0.705264 0.093 Uiso 1 1 calc R U . . .
H43B H -0.013912 0.394341 0.761548 0.093 Uiso 1 1 calc R U . . .
C44 C 0.0095(6) 0.3028(3) 0.6906(3) 0.0954(15) Uani 1 1 d . . . . .
H44A H 0.097506 0.266625 0.715088 0.114 Uiso 1 1 calc R U . . .
H44B H -0.075112 0.264582 0.697471 0.114 Uiso 1 1 calc R U . . .
C45 C 0.0454(7) 0.3281(4) 0.6191(3) 0.116(2) Uani 1 1 d . . . . .
H45A H -0.046872 0.342554 0.592296 0.140 Uiso 1 1 calc R U . . .
H45B H 0.112421 0.276278 0.602624 0.140 Uiso 1 1 calc R U . . .
C46 C 0.1242(7) 0.4159(3) 0.6160(3) 0.115(2) Uani 1 1 d . . . . .
H46A H 0.233997 0.398005 0.620266 0.137 Uiso 1 1 calc R U . . .
H46B H 0.104163 0.459216 0.573041 0.137 Uiso 1 1 calc R U . . .

loop_
_atom_site_aniso_label
_atom_site_aniso_U_11
_atom_site_aniso_U_22
_atom_site_aniso_U_33
_atom_site_aniso_U_23
_atom_site_aniso_U_13
_atom_site_aniso_U_12
In1 0.04646(16) 0.05399(16) 0.04136(14) -0.00431(11) -0.00368(11) -0.00820(12)
In2 0.04371(16) 0.05579(17) 0.04416(15) -0.00141(11) -0.00098(11) -0.01070(12)
Cl1 0.0811(7) 0.0531(6) 0.0730(6) -0.0103(5) -0.0101(5) -0.0034(5)
Cl2 0.0607(6) 0.0977(8) 0.0592(6) -0.0071(5) 0.0100(5) -0.0184(6)
Cl3 0.0617(6) 0.1199(9) 0.0540(6) 0.0038(6) -0.0180(5) -0.0257(6)
Cl4 0.0810(7) 0.0539(6) 0.0891(7) -0.0072(5) -0.0089(6) -0.0107(5)
Cl5 0.0584(6) 0.0891(8) 0.0648(6) -0.0035(5) 0.0167(5) -0.0022(5)
Cl6 0.0575(6) 0.1434(11) 0.0595(6) 0.0057(6) -0.0157(5) -0.0344(7)
N1 0.0537(18) 0.0441(16) 0.0399(15) -0.0072(12) 0.0016(13) -0.0115(13)
N2 0.0542(18) 0.0424(16) 0.0369(14) -0.0080(12) -0.0064(13) -0.0043(13)
N3 0.0499(17) 0.0478(16) 0.0402(15) -0.0032(12) 0.0007(13) -0.0139(13)
N4 0.0476(17) 0.0436(16) 0.0386(14) -0.0043(12) -0.0021(13) -0.0041(13)
O2 0.0798(19) 0.0602(16) 0.0679(17) -0.0186(13) 0.0172(14) -0.0291(14)
O1 0.120(2) 0.0558(17) 0.0655(17) -0.0168(14) 0.0012(16) -0.0330(16)
C1 0.068(3) 0.051(2) 0.0423(19) -0.0021(16) -0.0008(18) -0.0122(18)
C2 0.078(3) 0.062(2) 0.045(2) -0.0131(18) 0.012(2) -0.028(2)
C3 0.058(3) 0.071(3) 0.065(2) -0.021(2) 0.016(2) -0.025(2)
C4 0.048(2) 0.062(2) 0.061(2) -0.0120(18) -0.0008(18) -0.0098(18)
C5 0.047(2) 0.0431(19) 0.0444(18) -0.0110(15) -0.0007(16) -0.0090(15)
C6 0.052(2) 0.047(2) 0.0463(19) -0.0068(15) -0.0082(17) -0.0049(17)
C7 0.059(2) 0.051(2) 0.0367(17) -0.0045(15) -0.0027(15) -0.0059(17)
C8 0.055(2) 0.059(2) 0.0387(18) -0.0077(16) -0.0084(16) 0.0058(18)
C9 0.088(3) 0.077(3) 0.046(2) -0.010(2) 0.005(2) -0.002(2)
C10 0.109(4) 0.109(4) 0.053(3) -0.015(3) 0.014(3) 0.017(3)
C11 0.115(4) 0.081(3) 0.054(3) -0.023(2) -0.015(3) 0.027(3)
C12 0.113(4) 0.063(3) 0.074(3) -0.016(2) -0.014(3) -0.003(3)
C13 0.082(3) 0.068(3) 0.053(2) -0.018(2) 0.002(2) -0.006(2)
C14 0.065(2) 0.057(2) 0.0361(18) -0.0037(16) -0.0048(16) 0.0053(18)
C15 0.097(4) 0.085(3) 0.091(3) -0.033(3) -0.045(3) 0.023(3)
C16 0.111(4) 0.144(5) 0.092(4) -0.047(4) -0.055(3) 0.032(4)
C17 0.099(4) 0.134(5) 0.063(3) -0.005(3) -0.012(3) 0.041(4)
C18 0.115(5) 0.065(3) 0.101(4) 0.004(3) 0.011(3) 0.025(3)
C19 0.081(3) 0.061(3) 0.073(3) 0.000(2) 0.001(2) 0.001(2)
C20 0.496(15) 0.073(4) 0.082(4) -0.021(3) 0.008(6) -0.110(7)
C21 0.140(5) 0.082(4) 0.093(4) -0.014(3) -0.012(3) -0.037(3)
C22 0.266(8) 0.088(4) 0.064(3) -0.023(3) -0.011(4) -0.072(5)
C23 0.280(9) 0.104(5) 0.121(5) -0.055(4) 0.095(5) -0.090(5)
C24 0.047(2) 0.0435(19) 0.0437(18) -0.0092(14) -0.0012(16) -0.0098(16)
C25 0.049(2) 0.049(2) 0.0457(19) -0.0086(15) -0.0066(16) -0.0052(16)
C26 0.051(2) 0.054(2) 0.0402(18) -0.0078(15) -0.0001(15) -0.0026(16)
C27 0.057(2) 0.052(2) 0.0441(19) -0.0033(16) -0.0058(17) -0.0082(17)
C28 0.078(3) 0.060(3) 0.059(2) -0.0074(19) -0.001(2) -0.008(2)
C29 0.102(4) 0.055(3) 0.082(3) -0.007(2) -0.015(3) -0.005(2)
C30 0.108(4) 0.073(3) 0.091(4) 0.015(3) -0.012(3) -0.035(3)
C31 0.100(4) 0.096(4) 0.074(3) 0.011(3) 0.015(3) -0.032(3)
C32 0.080(3) 0.072(3) 0.059(2) -0.003(2) 0.012(2) -0.012(2)
C33 0.060(2) 0.060(2) 0.0362(17) -0.0137(16) 0.0039(16) -0.0083(18)
C34 0.083(3) 0.062(3) 0.052(2) -0.0155(18) 0.005(2) -0.016(2)
C35 0.097(4) 0.082(3) 0.065(3) -0.026(2) 0.013(3) -0.037(3)
C36 0.072(3) 0.124(4) 0.063(3) -0.035(3) 0.004(2) -0.030(3)
C37 0.072(3) 0.110(4) 0.075(3) -0.015(3) -0.021(2) -0.005(3)
C38 0.069(3) 0.073(3) 0.068(3) -0.010(2) -0.016(2) -0.008(2)
C39 0.050(2) 0.063(2) 0.054(2) -0.0209(18) 0.0020(17) -0.0109(18)
C40 0.059(3) 0.064(2) 0.057(2) -0.0227(19) 0.0154(19) -0.0189(19)
C41 0.076(3) 0.051(2) 0.0446(19) -0.0095(16) 0.0102(19) -0.0239(19)
C42 0.060(2) 0.056(2) 0.044(2) -0.0025(16) -0.0010(17) -0.0169(18)
C43 0.083(3) 0.072(3) 0.079(3) -0.002(2) 0.007(2) -0.026(2)
C44 0.131(5) 0.057(3) 0.102(4) -0.011(3) -0.004(3) -0.029(3)
C45 0.189(6) 0.081(4) 0.094(4) -0.035(3) 0.025(4) -0.054(4)
C46 0.155(5) 0.081(4) 0.121(4) -0.046(3) 0.071(4) -0.051(3)

loop_
_atom_type_symbol
_atom_type_description
_atom_type_scat_dispersion_real
_atom_type_scat_dispersion_imag
_atom_type_scat_source
C C 0.0033 0.0016 'International Tables Vol C Tables 4.2.6.8 and 6.1.1.4'
H H 0.0000 0.0000 'International Tables Vol C Tables 4.2.6.8 and 6.1.1.4'
N N 0.0061 0.0033 'International Tables Vol C Tables 4.2.6.8 and 6.1.1.4'
O O 0.0106 0.0060 'International Tables Vol C Tables 4.2.6.8 and 6.1.1.4'
Cl Cl 0.1484 0.1585 'International Tables Vol C Tables 4.2.6.8 and 6.1.1.4'
In In -0.7276 1.3100 'International Tables Vol C Tables 4.2.6.8 and 6.1.1.4'

loop_
_geom_angle_atom_site_label_1
_geom_angle_atom_site_label_2
_geom_angle_atom_site_label_3
_geom_angle
_geom_angle_site_symmetry_1
_geom_angle_site_symmetry_3
_geom_angle_publ_flag
N1 In1 N2 71.80(9) . . ?
N1 In1 O1 77.27(10) . . ?
N2 In1 O1 79.38(9) . . ?
N1 In1 Cl2 159.91(7) . . ?
N2 In1 Cl2 93.48(7) . . ?
O1 In1 Cl2 86.79(8) . . ?
N1 In1 Cl3 90.43(7) . . ?
N2 In1 Cl3 159.46(7) . . ?
O1 In1 Cl3 86.85(8) . . ?
Cl2 In1 Cl3 100.94(4) . . ?
N1 In1 Cl1 91.93(7) . . ?
N2 In1 Cl1 94.83(7) . . ?
O1 In1 Cl1 168.87(8) . . ?
Cl2 In1 Cl1 103.16(4) . . ?
Cl3 In1 Cl1 96.02(4) . . ?
N3 In2 N4 71.43(9) . . ?
N3 In2 O2 81.54(9) . . ?
N4 In2 O2 82.90(9) . . ?
N3 In2 Cl5 164.34(7) . . ?
N4 In2 Cl5 95.63(7) . . ?
O2 In2 Cl5 88.27(7) . . ?
N3 In2 Cl6 89.36(7) . . ?
N4 In2 Cl6 159.62(7) . . ?
O2 In2 Cl6 87.71(7) . . ?
Cl5 In2 Cl6 102.15(4) . . ?
N3 In2 Cl4 90.62(7) . . ?
N4 In2 Cl4 88.65(7) . . ?
O2 In2 Cl4 169.94(7) . . ?
Cl5 In2 Cl4 98.01(4) . . ?
Cl6 In2 Cl4 98.56(4) . . ?
C1 N1 C5 118.4(3) . . ?
C1 N1 In1 125.7(2) . . ?
C5 N1 In1 115.9(2) . . ?
C6 N2 C7 121.4(3) . . ?
C6 N2 In1 114.9(2) . . ?
C7 N2 In1 123.5(2) . . ?
C42 N3 C24 118.4(3) . . ?
C42 N3 In2 125.6(2) . . ?
C24 N3 In2 115.7(2) . . ?
C25 N4 C26 121.4(3) . . ?
C25 N4 In2 116.0(2) . . ?
C26 N4 In2 122.0(2) . . ?
C46 O2 C43 108.8(3) . . ?
C46 O2 In2 124.2(2) . . ?
C43 O2 In2 124.0(2) . . ?
C20 O1 C23 103.4(4) . . ?
C20 O1 In1 128.2(3) . . ?
C23 O1 In1 127.8(3) . . ?
N1 C1 C2 122.4(3) . . ?
N1 C1 H1 118.8 . . ?
C2 C1 H1 118.8 . . ?
C3 C2 C1 119.2(3) . . ?
C3 C2 H2 120.4 . . ?
C1 C2 H2 120.4 . . ?
C2 C3 C4 119.0(3) . . ?
C2 C3 H3 120.5 . . ?
C4 C3 H3 120.5 . . ?
C5 C4 C3 119.2(3) . . ?
C5 C4 H4 120.4 . . ?
C3 C4 H4 120.4 . . ?
N1 C5 C4 121.8(3) . . ?
N1 C5 C6 116.1(3) . . ?
C4 C5 C6 122.1(3) . . ?
N2 C6 C5 121.2(3) . . ?
N2 C6 H6 119.4 . . ?
C5 C6 H6 119.4 . . ?
N2 C7 C8 110.8(3) . . ?
N2 C7 C14 114.1(3) . . ?
C8 C7 C14 112.6(3) . . ?
N2 C7 H7 106.2 . . ?
C8 C7 H7 106.2 . . ?
C14 C7 H7 106.2 . . ?
C13 C8 C9 118.2(4) . . ?
C13 C8 C7 122.9(3) . . ?
C9 C8 C7 118.7(3) . . ?
C10 C9 C8 120.6(4) . . ?
C10 C9 H9 119.7 . . ?
C8 C9 H9 119.7 . . ?
C9 C10 C11 120.9(4) . . ?
C9 C10 H10 119.6 . . ?
C11 C10 H10 119.6 . . ?
C12 C11 C10 119.2(4) . . ?
C12 C11 H11 120.4 . . ?
C10 C11 H11 120.4 . . ?
C11 C12 C13 120.7(4) . . ?
C11 C12 H12 119.7 . . ?
C13 C12 H12 119.7 . . ?
C8 C13 C12 120.4(4) . . ?
C8 C13 H13 119.8 . . ?
C12 C13 H13 119.8 . . ?
C19 C14 C15 117.9(4) . . ?
C19 C14 C7 119.5(4) . . ?
C15 C14 C7 122.6(3) . . ?
C14 C15 C16 120.9(5) . . ?
C14 C15 H15 119.5 . . ?
C16 C15 H15 119.5 . . ?
C17 C16 C15 120.2(5) . . ?
C17 C16 H16 119.9 . . ?
C15 C16 H16 119.9 . . ?
C18 C17 C16 119.3(5) . . ?
C18 C17 H17 120.3 . . ?
C16 C17 H17 120.3 . . ?
C17 C18 C19 121.6(5) . . ?
C17 C18 H18 119.2 . . ?
C19 C18 H18 119.2 . . ?
C14 C19 C18 120.1(5) . . ?
C14 C19 H19 119.9 . . ?
C18 C19 H19 119.9 . . ?
O1 C20 C21 113.5(5) . . ?
O1 C20 H20A 108.9 . . ?
C21 C20 H20A 108.9 . . ?
O1 C20 H20B 108.9 . . ?
C21 C20 H20B 108.9 . . ?
H20A C20 H20B 107.7 . . ?
C20 C21 C22 103.9(4) . . ?
C20 C21 H21A 111.0 . . ?
C22 C21 H21A 111.0 . . ?
C20 C21 H21B 111.0 . . ?
C22 C21 H21B 111.0 . . ?
H21A C21 H21B 109.0 . . ?
C21 C22 C23 102.8(4) . . ?
C21 C22 H22A 111.2 . . ?
C23 C22 H22A 111.2 . . ?
C21 C22 H22B 111.2 . . ?
C23 C22 H22B 111.2 . . ?
H22A C22 H22B 109.1 . . ?
O1 C23 C22 106.3(4) . . ?
O1 C23 H23A 110.5 . . ?
C22 C23 H23A 110.5 . . ?
O1 C23 H23B 110.5 . . ?
C22 C23 H23B 110.5 . . ?
H23A C23 H23B 108.7 . . ?
N3 C24 C39 122.1(3) . . ?
N3 C24 C25 115.9(3) . . ?
C39 C24 C25 121.8(3) . . ?
N4 C25 C24 120.7(3) . . ?
N4 C25 H25 119.7 . . ?
C24 C25 H25 119.7 . . ?
N4 C26 C27 110.7(3) . . ?
N4 C26 C33 112.1(3) . . ?
C27 C26 C33 114.6(3) . . ?
N4 C26 H26 106.3 . . ?
C27 C26 H26 106.3 . . ?
C33 C26 H26 106.3 . . ?
C32 C27 C28 118.3(3) . . ?
C32 C27 C26 119.0(3) . . ?
C28 C27 C26 122.6(3) . . ?
C27 C28 C29 120.4(4) . . ?
C27 C28 H28 119.8 . . ?
C29 C28 H28 119.8 . . ?
C30 C29 C28 120.1(4) . . ?
C30 C29 H29 120.0 . . ?
C28 C29 H29 120.0 . . ?
C29 C30 C31 120.0(4) . . ?
C29 C30 H30 120.0 . . ?
C31 C30 H30 120.0 . . ?
C30 C31 C32 119.6(4) . . ?
C30 C31 H31 120.2 . . ?
C32 C31 H31 120.2 . . ?
C27 C32 C31 121.5(4) . . ?
C27 C32 H32 119.2 . . ?
C31 C32 H32 119.2 . . ?
C34 C33 C38 118.2(4) . . ?
C34 C33 C26 119.0(3) . . ?
C38 C33 C26 122.8(3) . . ?
C33 C34 C35 121.1(4) . . ?
C33 C34 H34 119.5 . . ?
C35 C34 H34 119.5 . . ?
C36 C35 C34 120.4(4) . . ?
C36 C35 H35 119.8 . . ?
C34 C35 H35 119.8 . . ?
C37 C36 C35 119.3(4) . . ?
C37 C36 H36 120.3 . . ?
C35 C36 H36 120.3 . . ?
C36 C37 C38 120.8(4) . . ?
C36 C37 H37 119.6 . . ?
C38 C37 H37 119.6 . . ?
C33 C38 C37 120.3(4) . . ?
C33 C38 H38 119.8 . . ?
C37 C38 H38 119.8 . . ?
C24 C39 C40 119.2(3) . . ?
C24 C39 H39 120.4 . . ?
C40 C39 H39 120.4 . . ?
C41 C40 C39 118.9(3) . . ?
C41 C40 H40 120.6 . . ?
C39 C40 H40 120.6 . . ?
C40 C41 C42 119.1(3) . . ?
C40 C41 H41 120.4 . . ?
C42 C41 H41 120.4 . . ?
N3 C42 C41 122.4(3) . . ?
N3 C42 H42 118.8 . . ?
C41 C42 H42 118.8 . . ?
O2 C43 C44 104.1(3) . . ?
O2 C43 H43A 110.9 . . ?
C44 C43 H43A 110.9 . . ?
O2 C43 H43B 110.9 . . ?
C44 C43 H43B 110.9 . . ?
H43A C43 H43B 109.0 . . ?
C45 C44 C43 103.5(4) . . ?
C45 C44 H44A 111.1 . . ?
C43 C44 H44A 111.1 . . ?
C45 C44 H44B 111.1 . . ?
C43 C44 H44B 111.1 . . ?
H44A C44 H44B 109.0 . . ?
C44 C45 C46 103.5(4) . . ?
C44 C45 H45A 111.1 . . ?
C46 C45 H45A 111.1 . . ?
C44 C45 H45B 111.1 . . ?
C46 C45 H45B 111.1 . . ?
H45A C45 H45B 109.0 . . ?
O2 C46 C45 105.7(4) . . ?
O2 C46 H46A 110.6 . . ?
C45 C46 H46A 110.6 . . ?
O2 C46 H46B 110.6 . . ?
C45 C46 H46B 110.6 . . ?
H46A C46 H46B 108.7 . . ?

loop_
_geom_bond_atom_site_label_1
_geom_bond_atom_site_label_2
_geom_bond_distance
_geom_bond_site_symmetry_2
_geom_bond_publ_flag
In1 N1 2.297(3) . ?
In1 N2 2.338(3) . ?
In1 O1 2.380(3) . ?
In1 Cl2 2.4017(10) . ?
In1 Cl3 2.4202(9) . ?
In1 Cl1 2.4349(10) . ?
In2 N3 2.315(3) . ?
In2 N4 2.317(3) . ?
In2 O2 2.348(2) . ?
In2 Cl5 2.3994(9) . ?
In2 Cl6 2.4165(10) . ?
In2 Cl4 2.4436(10) . ?
N1 C1 1.329(4) . ?
N1 C5 1.348(4) . ?
N2 C6 1.263(4) . ?
N2 C7 1.489(4) . ?
N3 C42 1.331(4) . ?
N3 C24 1.343(4) . ?
N4 C25 1.264(4) . ?
N4 C26 1.486(4) . ?
O2 C46 1.423(5) . ?
O2 C43 1.440(4) . ?
O1 C20 1.329(5) . ?
O1 C23 1.418(5) . ?
C1 C2 1.375(5) . ?
C1 H1 0.9300 . ?
C2 C3 1.356(5) . ?
C2 H2 0.9300 . ?
C3 C4 1.383(5) . ?
C3 H3 0.9300 . ?
C4 C5 1.366(4) . ?
C4 H4 0.9300 . ?
C5 C6 1.466(4) . ?
C6 H6 0.9300 . ?
C7 C8 1.509(5) . ?
C7 C14 1.517(5) . ?
C7 H7 0.9800 . ?
C8 C13 1.371(5) . ?
C8 C9 1.389(5) . ?
C9 C10 1.371(6) . ?
C9 H9 0.9300 . ?
C10 C11 1.371(6) . ?
C10 H10 0.9300 . ?
C11 C12 1.355(6) . ?
C11 H11 0.9300 . ?
C12 C13 1.397(5) . ?
C12 H12 0.9300 . ?
C13 H13 0.9300 . ?
C14 C19 1.372(5) . ?
C14 C15 1.375(5) . ?
C15 C16 1.380(6) . ?
C15 H15 0.9300 . ?
C16 C17 1.363(7) . ?
C16 H16 0.9300 . ?
C17 C18 1.333(7) . ?
C17 H17 0.9300 . ?
C18 C19 1.385(6) . ?
C18 H18 0.9300 . ?
C19 H19 0.9300 . ?
C20 C21 1.421(6) . ?
C20 H20A 0.9700 . ?
C20 H20B 0.9700 . ?
C21 C22 1.428(6) . ?
C21 H21A 0.9700 . ?
C21 H21B 0.9700 . ?
C22 C23 1.457(7) . ?
C22 H22A 0.9700 . ?
C22 H22B 0.9700 . ?
C23 H23A 0.9700 . ?
C23 H23B 0.9700 . ?
C24 C39 1.365(4) . ?
C24 C25 1.469(4) . ?
C25 H25 0.9300 . ?
C26 C27 1.511(4) . ?
C26 C33 1.524(4) . ?
C26 H26 0.9800 . ?
C27 C32 1.369(5) . ?
C27 C28 1.378(5) . ?
C28 C29 1.389(5) . ?
C28 H28 0.9300 . ?
C29 C30 1.361(6) . ?
C29 H29 0.9300 . ?
C30 C31 1.370(6) . ?
C30 H30 0.9300 . ?
C31 C32 1.378(5) . ?
C31 H31 0.9300 . ?
C32 H32 0.9300 . ?
C33 C34 1.378(5) . ?
C33 C38 1.379(5) . ?
C34 C35 1.383(5) . ?
C34 H34 0.9300 . ?
C35 C36 1.367(6) . ?
C35 H35 0.9300 . ?
C36 C37 1.362(6) . ?
C36 H36 0.9300 . ?
C37 C38 1.392(5) . ?
C37 H37 0.9300 . ?
C38 H38 0.9300 . ?
C39 C40 1.381(5) . ?
C39 H39 0.9300 . ?
C40 C41 1.367(5) . ?
C40 H40 0.9300 . ?
C41 C42 1.375(5) . ?
C41 H41 0.9300 . ?
C42 H42 0.9300 . ?
C43 C44 1.496(6) . ?
C43 H43A 0.9700 . ?
C43 H43B 0.9700 . ?
C44 C45 1.434(6) . ?
C44 H44A 0.9700 . ?
C44 H44B 0.9700 . ?
C45 C46 1.494(6) . ?
C45 H45A 0.9700 . ?
C45 H45B 0.9700 . ?
C46 H46A 0.9700 . ?
C46 H46B 0.9700 . ?

loop_
_geom_hbond_atom_site_label_D
_geom_hbond_atom_site_label_H
_geom_hbond_atom_site_label_A
_geom_hbond_distance_DH
_geom_hbond_distance_HA
_geom_hbond_distance_DA
_geom_hbond_angle_DHA
_geom_hbond_site_symmetry_A
_geom_hbond_publ_flag
C1 H1 Cl3 0.93 2.77 3.382(4) 124.6 . yes
C2 H2 Cl4 0.93 2.96 3.887(4) 172.5 2_666 yes
C7 H7 Cl2 0.98 2.95 3.514(4) 117.9 . yes
C23 H23B Cl3 0.97 2.92 3.557(7) 124.2 . yes
C26 H26 Cl5 0.98 2.96 3.548(4) 119.2 . yes
C41 H41 Cl1 0.93 2.94 3.869(4) 174.1 2_666 yes
C42 H42 Cl6 0.93 2.72 3.352(4) 125.6 . yes
C45 H45B Cl3 0.97 2.95 3.863(6) 156.7 . yes
C1 H1 Cl3 0.93 2.77 3.382(4) 124.6 . yes
C2 H2 Cl4 0.93 2.96 3.887(4) 172.5 2_666 yes
C7 H7 Cl2 0.98 2.95 3.514(4) 117.9 . yes
C23 H23B Cl3 0.97 2.92 3.557(7) 124.2 . yes
C26 H26 Cl5 0.98 2.96 3.548(4) 119.2 . yes
C41 H41 Cl1 0.93 2.94 3.869(4) 174.1 2_666 yes
C42 H42 Cl6 0.93 2.72 3.352(4) 125.6 . yes
C45 H45B Cl3 0.97 2.95 3.863(6) 156.7 . yes

loop_
_geom_torsion_atom_site_label_1
_geom_torsion_atom_site_label_2
_geom_torsion_atom_site_label_3
_geom_torsion_atom_site_label_4
_geom_torsion
_geom_torsion_site_symmetry_1
_geom_torsion_site_symmetry_2
_geom_torsion_site_symmetry_3
_geom_torsion_site_symmetry_4
_geom_torsion_publ_flag
C5 N1 C1 C2 0.1(5) . . . . ?
In1 N1 C1 C2 -179.6(2) . . . . ?
N1 C1 C2 C3 -1.0(5) . . . . ?
C1 C2 C3 C4 1.4(5) . . . . ?
C2 C3 C4 C5 -0.8(5) . . . . ?
C1 N1 C5 C4 0.5(5) . . . . ?
In1 N1 C5 C4 -179.8(2) . . . . ?
C1 N1 C5 C6 -179.1(3) . . . . ?
In1 N1 C5 C6 0.6(3) . . . . ?
C3 C4 C5 N1 -0.1(5) . . . . ?
C3 C4 C5 C6 179.5(3) . . . . ?
C7 N2 C6 C5 176.7(3) . . . . ?
In1 N2 C6 C5 2.0(4) . . . . ?
N1 C5 C6 N2 -1.8(5) . . . . ?
C4 C5 C6 N2 178.6(3) . . . . ?
C6 N2 C7 C8 114.7(3) . . . . ?
In1 N2 C7 C8 -71.0(3) . . . . ?
C6 N2 C7 C14 -13.8(4) . . . . ?
In1 N2 C7 C14 160.5(2) . . . . ?
N2 C7 C8 C13 -37.6(5) . . . . ?
C14 C7 C8 C13 91.6(4) . . . . ?
N2 C7 C8 C9 146.9(3) . . . . ?
C14 C7 C8 C9 -83.9(4) . . . . ?
C13 C8 C9 C10 -1.5(6) . . . . ?
C7 C8 C9 C10 174.2(4) . . . . ?
C8 C9 C10 C11 1.0(7) . . . . ?
C9 C10 C11 C12 0.6(7) . . . . ?
C10 C11 C12 C13 -1.6(7) . . . . ?
C9 C8 C13 C12 0.5(6) . . . . ?
C7 C8 C13 C12 -175.0(3) . . . . ?
C11 C12 C13 C8 1.0(7) . . . . ?
N2 C7 C14 C19 -82.9(4) . . . . ?
C8 C7 C14 C19 149.6(3) . . . . ?
N2 C7 C14 C15 97.1(4) . . . . ?
C8 C7 C14 C15 -30.4(5) . . . . ?
C19 C14 C15 C16 0.2(7) . . . . ?
C7 C14 C15 C16 -179.8(4) . . . . ?
C14 C15 C16 C17 -0.7(8) . . . . ?
C15 C16 C17 C18 1.0(9) . . . . ?
C16 C17 C18 C19 -0.9(8) . . . . ?
C15 C14 C19 C18 -0.1(6) . . . . ?
C7 C14 C19 C18 179.9(4) . . . . ?
C17 C18 C19 C14 0.5(7) . . . . ?
C23 O1 C20 C21 -15.5(9) . . . . ?
In1 O1 C20 C21 156.1(4) . . . . ?
O1 C20 C21 C22 -4.3(9) . . . . ?
C20 C21 C22 C23 21.6(8) . . . . ?
C20 O1 C23 C22 29.2(8) . . . . ?
In1 O1 C23 C22 -142.5(4) . . . . ?
C21 C22 C23 O1 -31.9(8) . . . . ?
C42 N3 C24 C39 0.6(5) . . . . ?
In2 N3 C24 C39 -173.5(2) . . . . ?
C42 N3 C24 C25 176.3(3) . . . . ?
In2 N3 C24 C25 2.1(4) . . . . ?
C26 N4 C25 C24 -176.5(3) . . . . ?
In2 N4 C25 C24 -5.1(4) . . . . ?
N3 C24 C25 N4 2.1(5) . . . . ?
C39 C24 C25 N4 177.7(3) . . . . ?
C25 N4 C26 C27 -101.1(4) . . . . ?
In2 N4 C26 C27 88.1(3) . . . . ?
C25 N4 C26 C33 28.3(4) . . . . ?
In2 N4 C26 C33 -142.6(2) . . . . ?
N4 C26 C27 C32 -139.5(3) . . . . ?
C33 C26 C27 C32 92.5(4) . . . . ?
N4 C26 C27 C28 42.8(4) . . . . ?
C33 C26 C27 C28 -85.2(4) . . . . ?
C32 C27 C28 C29 0.4(6) . . . . ?
C26 C27 C28 C29 178.1(3) . . . . ?
C27 C28 C29 C30 -0.9(6) . . . . ?
C28 C29 C30 C31 0.9(7) . . . . ?
C29 C30 C31 C32 -0.4(8) . . . . ?
C28 C27 C32 C31 0.1(6) . . . . ?
C26 C27 C32 C31 -177.7(4) . . . . ?
C30 C31 C32 C27 -0.1(7) . . . . ?
N4 C26 C33 C34 71.5(4) . . . . ?
C27 C26 C33 C34 -161.3(3) . . . . ?
N4 C26 C33 C38 -108.1(4) . . . . ?
C27 C26 C33 C38 19.2(5) . . . . ?
C38 C33 C34 C35 0.0(5) . . . . ?
C26 C33 C34 C35 -179.5(3) . . . . ?
C33 C34 C35 C36 0.6(6) . . . . ?
C34 C35 C36 C37 -0.6(6) . . . . ?
C35 C36 C37 C38 -0.1(7) . . . . ?
C34 C33 C38 C37 -0.7(6) . . . . ?
C26 C33 C38 C37 178.8(3) . . . . ?
C36 C37 C38 C33 0.8(7) . . . . ?
N3 C24 C39 C40 -0.2(5) . . . . ?
C25 C24 C39 C40 -175.6(3) . . . . ?
C24 C39 C40 C41 0.0(5) . . . . ?
C39 C40 C41 C42 -0.3(5) . . . . ?
C24 N3 C42 C41 -1.0(5) . . . . ?
In2 N3 C42 C41 172.6(2) . . . . ?
C40 C41 C42 N3 0.8(5) . . . . ?
C46 O2 C43 C44 15.9(5) . . . . ?
In2 O2 C43 C44 177.2(3) . . . . ?
O2 C43 C44 C45 -33.7(5) . . . . ?
C43 C44 C45 C46 37.8(6) . . . . ?
C43 O2 C46 C45 7.3(6) . . . . ?
In2 O2 C46 C45 -154.0(3) . . . . ?
C44 C45 C46 O2 -28.5(6) . . . . ?
